data_7026028
loop_
_publ_author_name
'Lin, Po-Heng'
'Gorelsky, Serge'
'Savard, Didier'
'Burchell, Tara J.'
'Wernsdorfer, Wolfgang'
'Cl\'erac, Rodolphe'
'Murugesu, Muralee'

_publ_section_title
;
 Synthesis, characterisation and computational studies on a novel
 one-dimensional arrangement of Schiff-base Mn3 single-molecule magnet.
;
_journal_issue 33
_journal_name_full 'Dalton transactions (Cambridge, England : 2003)'
_journal_page_first 7650
_journal_page_last 7658
_journal_paper_doi 10.1039/c0dt00143k
_journal_volume 39
_journal_year 2010
_chemical_formula_sum 'C21 H27 Mn N4 O5'
_chemical_formula_weight 470.41
_chemical_name_systematic
;
?
;
_space_group_IT_number 88
_symmetry_cell_setting tetragonal
_symmetry_space_group_name_Hall '-I 4ad'
_symmetry_space_group_name_H-M 'I 41/a :2'
_atom_sites_solution_hydrogens geom
_atom_sites_solution_primary direct
_atom_sites_solution_secondary difmap
_audit_creation_method SHELXL-97
_cell_angle_alpha 90.00
_cell_angle_beta 90.00
_cell_angle_gamma 90.00
_cell_formula_units_Z 16
_cell_length_a 30.200(18)
_cell_length_b 30.200(18)
_cell_length_c 10.016(9)
_cell_measurement_reflns_used 6377
_cell_measurement_temperature 202(2)
_cell_measurement_theta_max 24.69
_cell_measurement_theta_min 2.53
_cell_volume 9135(11)
_computing_cell_refinement 'Bruker SMART'
_computing_data_collection 'Bruker SMART'
_computing_data_reduction 'Bruker SAINT'
_computing_molecular_graphics 'Bruker SHELXTL'
_computing_publication_material 'Bruker SHELXTL'
_computing_structure_refinement 'SHELXL-97 (Sheldrick, 1997)'
_computing_structure_solution 'SHELXS-97 (Sheldrick, 1990)'
_diffrn_ambient_temperature 202(2)
_diffrn_measured_fraction_theta_full 0.991
_diffrn_measured_fraction_theta_max 0.991
_diffrn_measurement_device_type 'CCD area detector'
_diffrn_measurement_method 'phi and omega scans'
_diffrn_radiation_monochromator graphite
_diffrn_radiation_source 'fine-focus sealed tube'
_diffrn_radiation_type MoK\a
_diffrn_radiation_wavelength 0.71073
_diffrn_reflns_av_R_equivalents 0.0640
_diffrn_reflns_av_sigmaI/netI 0.0465
_diffrn_reflns_limit_h_max 35
_diffrn_reflns_limit_h_min -35
_diffrn_reflns_limit_k_max 35
_diffrn_reflns_limit_k_min -34
_diffrn_reflns_limit_l_max 11
_diffrn_reflns_limit_l_min -11
_diffrn_reflns_number 22111
_diffrn_reflns_theta_full 24.82
_diffrn_reflns_theta_max 24.82
_diffrn_reflns_theta_min 1.91
_exptl_absorpt_coefficient_mu 0.616
_exptl_absorpt_correction_T_max 0.8367
_exptl_absorpt_correction_T_min 0.7906
_exptl_absorpt_correction_type multi-scan
_exptl_absorpt_process_details SADABS
_exptl_crystal_colour dark_brown
_exptl_crystal_density_diffrn 1.368
_exptl_crystal_density_meas ?
_exptl_crystal_density_method 'not measured'
_exptl_crystal_description prism
_exptl_crystal_F_000 3936
_exptl_crystal_size_max 0.40
_exptl_crystal_size_mid 0.30
_exptl_crystal_size_min 0.30
_refine_diff_density_max 0.600
_refine_diff_density_min -0.551
_refine_diff_density_rms 0.077
_refine_ls_extinction_method none
_refine_ls_goodness_of_fit_ref 1.081
_refine_ls_hydrogen_treatment constr
_refine_ls_matrix_type full
_refine_ls_number_parameters 277
_refine_ls_number_reflns 3905
_refine_ls_number_restraints 26
_refine_ls_restrained_S_all 1.103
_refine_ls_R_factor_all 0.0795
_refine_ls_R_factor_gt 0.0515
_refine_ls_shift/su_max 0.001
_refine_ls_shift/su_mean 0.000
_refine_ls_structure_factor_coef Fsqd
_refine_ls_weighting_details 'calc w=1/[\s^2^(Fo^2^)+(0.0684P)^2^+30.9879P] where P=(Fo^2^+2Fc^2^)/3'
_refine_ls_weighting_scheme calc
_refine_ls_wR_factor_gt 0.1327
_refine_ls_wR_factor_ref 0.1517
_reflns_number_gt 2873
_reflns_number_total 3905
_reflns_threshold_expression >2sigma(I)
_cod_data_source_file c0dt00143k.txt
_cod_data_source_block sada
_cod_depositor_comments
;
The following automatic conversions were performed:

'_symmetry_cell_setting' value 'Tetragonal' changed to 'tetragonal'
according to /home/saulius/struct/CIF-dictionaries/cif_core.dic
dictionary named 'cif_core.dic' version 2.4.2 from 2011-04-26.

Automatic conversion script
Id: cif_fix_values 1891 2012-01-12 08:04:46Z andrius 

The following automatic conversions were performed:

'_exptl_crystal_density_meas' value 'n/a' was changed to '?' - the
value is perceived as not measured.

Automatic conversion script
Id: cif_fix_values 3008 2015-01-20 13:52:24Z robertas 
;
_cod_original_cell_volume 9135(13)
_cod_original_sg_symbol_H-M I4(1)/a
_cod_database_code 7026028

loop_
_symmetry_equiv_pos_as_xyz
'x, y, z'
'-x+1/2, -y, z+1/2'
'-y+3/4, x+1/4, z+1/4'
'y+3/4, -x+3/4, z+3/4'
'x+1/2, y+1/2, z+1/2'
'-x+1, -y+1/2, z+1'
'-y+5/4, x+3/4, z+3/4'
'y+5/4, -x+5/4, z+5/4'
'-x, -y, -z'
'x-1/2, y, -z-1/2'
'y-3/4, -x-1/4, -z-1/4'
'-y-3/4, x-3/4, -z-3/4'
'-x+1/2, -y+1/2, -z+1/2'
'x, y+1/2, -z'
'y-1/4, -x+1/4, -z+1/4'
'-y-1/4, x-1/4, -z-1/4'

loop_
_atom_site_label
_atom_site_type_symbol
_atom_site_fract_x
_atom_site_fract_y
_atom_site_fract_z
_atom_site_U_iso_or_equiv
_atom_site_adp_type
_atom_site_occupancy
_atom_site_symmetry_multiplicity
_atom_site_calc_flag
_atom_site_refinement_flags
_atom_site_disorder_assembly
_atom_site_disorder_group
Mn1 Mn 0.481129(18) 0.952505(18) 0.97655(6) 0.0230(2) Uani 1 1 d . . .
N1 N 0.49673(10) 0.90796(11) 0.8400(3) 0.0283(8) Uani 1 1 d . . .
N2 N 0.53281(11) 0.88027(11) 0.8735(3) 0.0314(8) Uani 1 1 d . . .
N3 N 0.65158(11) 0.81435(11) 1.1589(3) 0.0298(8) Uani 1 1 d . . .
O1 O 0.35681(10) 1.00299(11) 0.7787(3) 0.0469(8) Uani 1 1 d . . .
O2 O 0.43067(9) 0.96898(9) 0.8729(3) 0.0285(6) Uani 1 1 d . . .
O3 O 0.53158(8) 0.92401(8) 1.0623(3) 0.0276(6) Uani 1 1 d . . .
O4 O 0.47518(8) 0.99671(8) 1.1081(2) 0.0252(6) Uani 1 1 d . . .
C1 C 0.31612(18) 1.0205(2) 0.7291(6) 0.0618(16) Uani 1 1 d . . .
H1A H 0.3030 1.0401 0.7964 0.093 Uiso 1 1 calc R . .
H1B H 0.2957 0.9962 0.7096 0.093 Uiso 1 1 calc R . .
H1C H 0.3218 1.0374 0.6473 0.093 Uiso 1 1 calc R . .
C2 C 0.37880(14) 0.97405(14) 0.6968(4) 0.0349(10) Uani 1 1 d . . .
C3 C 0.36546(15) 0.96275(16) 0.5706(5) 0.0422(11) Uani 1 1 d . . .
H3B H 0.3393 0.9755 0.5348 0.051 Uiso 1 1 calc R . .
C4 C 0.38990(16) 0.93275(17) 0.4938(5) 0.0475(12) Uani 1 1 d . . .
H4A H 0.3804 0.9253 0.4062 0.057 Uiso 1 1 calc R . .
C5 C 0.42720(16) 0.91433(16) 0.5446(4) 0.0417(11) Uani 1 1 d . . .
H5A H 0.4438 0.8940 0.4923 0.050 Uiso 1 1 calc R . .
C6 C 0.44154(13) 0.92514(14) 0.6749(4) 0.0322(10) Uani 1 1 d . . .
C7 C 0.41849(13) 0.95611(13) 0.7523(4) 0.0282(9) Uani 1 1 d . . .
C8 C 0.47934(14) 0.90202(14) 0.7243(4) 0.0320(9) Uani 1 1 d . . .
H8A H 0.4926 0.8806 0.6674 0.038 Uiso 1 1 calc R . .
C9 C 0.54725(13) 0.89161(12) 0.9903(4) 0.0261(9) Uani 1 1 d . . .
C10 C 0.58437(13) 0.86524(13) 1.0462(4) 0.0279(9) Uani 1 1 d . . .
C11 C 0.59140(14) 0.82226(14) 1.0057(4) 0.0335(10) Uani 1 1 d . . .
H11A H 0.5735 0.8094 0.9380 0.040 Uiso 1 1 calc R . .
C12 C 0.62479(14) 0.79806(14) 1.0648(4) 0.0335(10) Uani 1 1 d . . .
H12A H 0.6290 0.7683 1.0372 0.040 Uiso 1 1 calc R . .
C13 C 0.64516(14) 0.85649(14) 1.1948(4) 0.0360(10) Uani 1 1 d . . .
H13A H 0.6644 0.8689 1.2599 0.043 Uiso 1 1 calc R . .
C14 C 0.61225(14) 0.88295(14) 1.1428(4) 0.0341(10) Uani 1 1 d . . .
H14A H 0.6087 0.9126 1.1723 0.041 Uiso 1 1 calc R . .
C15 C 0.47489(18) 0.98720(16) 1.2458(4) 0.0446(12) Uani 1 1 d . . .
H15A H 0.4715 1.0148 1.2963 0.067 Uiso 1 1 calc R . .
H15B H 0.5028 0.9729 1.2707 0.067 Uiso 1 1 calc R . .
H15C H 0.4502 0.9673 1.2661 0.067 Uiso 1 1 calc R . .
N4 N 0.6788(2) 1.0117(2) 0.7291(6) 0.097(2) Uani 1 1 d . . .
C16 C 0.6576(2) 0.99243(18) 0.8018(6) 0.0553(14) Uani 1 1 d . . .
C17 C 0.63090(19) 0.96817(19) 0.8967(6) 0.0629(15) Uani 1 1 d . . .
H17A H 0.6502 0.9533 0.9612 0.094 Uiso 1 1 calc R . .
H17B H 0.6131 0.9460 0.8493 0.094 Uiso 1 1 calc R . .
H17C H 0.6112 0.9887 0.9437 0.094 Uiso 1 1 calc R . .
O5 O 0.5360(2) 0.8677(2) 0.4545(6) 0.1165(18) Uiso 1 1 d DU . .
C18 C 0.5584(6) 0.9066(4) 0.457(2) 0.129(5) Uiso 0.50 1 d PDU A 1
H18A H 0.5356 0.9301 0.4622 0.155 Uiso 0.50 1 calc PR A 1
H18B H 0.5723 0.9096 0.3676 0.155 Uiso 0.50 1 calc PR A 1
C19 C 0.5920(6) 0.9181(6) 0.5522(17) 0.114(5) Uiso 0.50 1 d PDU A 1
H19A H 0.5804 0.9138 0.6427 0.171 Uiso 0.50 1 calc PR A 1
H19B H 0.6004 0.9492 0.5403 0.171 Uiso 0.50 1 calc PR A 1
H19C H 0.6180 0.8992 0.5388 0.171 Uiso 0.50 1 calc PR A 1
C20 C 0.5638(6) 0.8323(4) 0.479(2) 0.138(5) Uiso 0.50 1 d PDU A 1
H20A H 0.5646 0.8243 0.5745 0.166 Uiso 0.50 1 calc PR A 1
H20B H 0.5942 0.8378 0.4460 0.166 Uiso 0.50 1 calc PR A 1
C21 C 0.5397(6) 0.7978(6) 0.3953(19) 0.111(5) Uiso 0.50 1 d PDU A 1
H21A H 0.5076 0.8025 0.4021 0.166 Uiso 0.50 1 calc PR A 1
H21B H 0.5470 0.7681 0.4283 0.166 Uiso 0.50 1 calc PR A 1
H21C H 0.5488 0.8005 0.3018 0.166 Uiso 0.50 1 calc PR A 1
C18A C 0.5739(5) 0.8891(5) 0.5086(18) 0.113(5) Uiso 0.50 1 d PDU A 2
H18C H 0.6015 0.8773 0.4684 0.136 Uiso 0.50 1 calc PR A 2
H18D H 0.5753 0.8852 0.6066 0.136 Uiso 0.50 1 calc PR A 2
C19A C 0.5673(7) 0.9361(5) 0.4727(19) 0.115(5) Uiso 0.50 1 d PDU A 2
H19D H 0.5711 0.9398 0.3761 0.172 Uiso 0.50 1 calc PR A 2
H19E H 0.5891 0.9544 0.5197 0.172 Uiso 0.50 1 calc PR A 2
H19F H 0.5374 0.9453 0.4983 0.172 Uiso 0.50 1 calc PR A 2
C20A C 0.5543(7) 0.8285(4) 0.401(2) 0.166(6) Uiso 0.50 1 d PDU A 2
H20C H 0.5868 0.8270 0.4120 0.199 Uiso 0.50 1 calc PR A 2
H20D H 0.5463 0.8240 0.3061 0.199 Uiso 0.50 1 calc PR A 2
C21A C 0.5308(8) 0.7986(7) 0.490(2) 0.142(7) Uiso 0.50 1 d PDU A 2
H21D H 0.5497 0.7913 0.5667 0.213 Uiso 0.50 1 calc PR A 2
H21E H 0.5230 0.7714 0.4424 0.213 Uiso 0.50 1 calc PR A 2
H21F H 0.5037 0.8130 0.5224 0.213 Uiso 0.50 1 calc PR A 2

loop_
_atom_site_aniso_label
_atom_site_aniso_U_11
_atom_site_aniso_U_22
_atom_site_aniso_U_33
_atom_site_aniso_U_23
_atom_site_aniso_U_13
_atom_site_aniso_U_12
Mn1 0.0223(3) 0.0214(3) 0.0252(3) 0.0004(2) -0.0022(2) 0.0006(2)
N1 0.0280(18) 0.0264(18) 0.0304(19) -0.0006(15) -0.0018(15) 0.0035(14)
N2 0.0294(19) 0.0304(19) 0.035(2) -0.0015(15) -0.0060(15) 0.0091(15)
N3 0.0279(18) 0.0270(18) 0.035(2) 0.0003(15) -0.0033(15) 0.0055(14)
O1 0.0344(17) 0.060(2) 0.0467(19) -0.0080(16) -0.0109(15) 0.0196(15)
O2 0.0274(15) 0.0318(15) 0.0262(15) 0.0001(12) -0.0060(12) 0.0036(12)
O3 0.0259(14) 0.0248(14) 0.0321(15) 0.0010(12) -0.0023(12) 0.0030(11)
O4 0.0277(15) 0.0235(14) 0.0244(14) 0.0007(11) 0.0017(11) -0.0005(11)
C1 0.049(3) 0.073(4) 0.064(4) -0.007(3) -0.019(3) 0.030(3)
C2 0.030(2) 0.039(2) 0.036(3) 0.002(2) -0.0047(19) 0.0020(19)
C3 0.036(3) 0.050(3) 0.041(3) 0.003(2) -0.014(2) 0.004(2)
C4 0.048(3) 0.059(3) 0.035(3) -0.004(2) -0.016(2) -0.002(2)
C5 0.043(3) 0.050(3) 0.032(2) -0.005(2) -0.007(2) 0.004(2)
C6 0.031(2) 0.035(2) 0.031(2) -0.0028(19) -0.0066(18) 0.0010(18)
C7 0.024(2) 0.032(2) 0.028(2) 0.0041(18) -0.0041(17) -0.0023(17)
C8 0.034(2) 0.030(2) 0.032(2) -0.0075(18) -0.0036(19) 0.0038(17)
C9 0.023(2) 0.022(2) 0.033(2) 0.0023(17) -0.0012(17) 0.0005(16)
C10 0.025(2) 0.031(2) 0.028(2) 0.0020(17) -0.0005(17) 0.0015(16)
C11 0.035(2) 0.030(2) 0.036(2) -0.0033(18) -0.0084(19) 0.0038(18)
C12 0.034(2) 0.027(2) 0.040(2) -0.0028(19) -0.0060(19) 0.0062(18)
C13 0.033(2) 0.036(2) 0.039(3) -0.004(2) -0.010(2) 0.0018(19)
C14 0.037(2) 0.025(2) 0.041(3) -0.0016(19) -0.006(2) 0.0066(18)
C15 0.064(3) 0.040(3) 0.030(3) 0.000(2) 0.005(2) -0.010(2)
N4 0.116(5) 0.098(5) 0.075(4) 0.033(4) -0.019(4) -0.033(4)
C16 0.065(4) 0.047(3) 0.054(3) 0.007(3) -0.018(3) -0.004(3)
C17 0.058(3) 0.064(4) 0.067(4) 0.006(3) 0.007(3) 0.008(3)

loop_
_atom_type_symbol
_atom_type_description
_atom_type_scat_dispersion_real
_atom_type_scat_dispersion_imag
_atom_type_scat_source
C C 0.0033 0.0016 'International Tables Vol C Tables 4.2.6.8 and 6.1.1.4'
H H 0.0000 0.0000 'International Tables Vol C Tables 4.2.6.8 and 6.1.1.4'
N N 0.0061 0.0033 'International Tables Vol C Tables 4.2.6.8 and 6.1.1.4'
O O 0.0106 0.0060 'International Tables Vol C Tables 4.2.6.8 and 6.1.1.4'
Mn Mn 0.3368 0.7283 'International Tables Vol C Tables 4.2.6.8 and 6.1.1.4'

loop_
_geom_angle_atom_site_label_1
_geom_angle_atom_site_label_2
_geom_angle_atom_site_label_3
_geom_angle
_geom_angle_site_symmetry_1
_geom_angle_site_symmetry_3
O4 Mn1 O2 96.86(12) . .
O4 Mn1 O3 94.53(12) . .
O2 Mn1 O3 168.02(11) . .
O4 Mn1 N1 171.63(12) . .
O2 Mn1 N1 89.50(14) . .
O3 Mn1 N1 79.53(13) . .
O4 Mn1 O4 80.36(12) . 9_677
O2 Mn1 O4 95.03(11) . 9_677
O3 Mn1 O4 90.51(11) . 9_677
N1 Mn1 O4 93.71(13) . 9_677
O4 Mn1 N3 93.79(13) . 12_768
O2 Mn1 N3 88.27(13) . 12_768
O3 Mn1 N3 87.30(12) . 12_768
N1 Mn1 N3 91.82(14) . 12_768
O4 Mn1 N3 173.58(11) 9_677 12_768
O4 Mn1 Mn1 43.84(8) . 9_677
O2 Mn1 Mn1 97.68(8) . 9_677
O3 Mn1 Mn1 93.09(8) . 9_677
N1 Mn1 Mn1 129.99(10) . 9_677
O4 Mn1 Mn1 36.52(7) 9_677 9_677
N3 Mn1 Mn1 137.57(10) 12_768 9_677
C8 N1 N2 116.5(3) . .
C8 N1 Mn1 128.5(3) . .
N2 N1 Mn1 114.9(2) . .
C9 N2 N1 108.5(3) . .
C12 N3 C13 116.9(3) . .
C12 N3 Mn1 121.6(3) . 15_567
C13 N3 Mn1 121.2(3) . 15_567
C2 O1 C1 116.5(4) . .
C7 O2 Mn1 130.0(2) . .
C9 O3 Mn1 111.8(2) . .
C15 O4 Mn1 122.7(3) . .
C15 O4 Mn1 121.7(3) . 9_677
Mn1 O4 Mn1 99.64(12) . 9_677
C3 C2 O1 124.7(4) . .
C3 C2 C7 120.8(4) . .
O1 C2 C7 114.6(4) . .
C2 C3 C4 120.9(4) . .
C5 C4 C3 119.8(4) . .
C4 C5 C6 120.4(4) . .
C7 C6 C5 120.9(4) . .
C7 C6 C8 122.2(4) . .
C5 C6 C8 116.9(4) . .
O2 C7 C6 124.3(4) . .
O2 C7 C2 118.6(4) . .
C6 C7 C2 117.1(4) . .
N1 C8 C6 124.8(4) . .
N2 C9 O3 125.2(4) . .
N2 C9 C10 116.9(3) . .
O3 C9 C10 117.9(3) . .
C11 C10 C14 118.3(4) . .
C11 C10 C9 120.7(4) . .
C14 C10 C9 120.9(4) . .
C10 C11 C12 119.1(4) . .
N3 C12 C11 123.4(4) . .
N3 C13 C14 123.7(4) . .
C13 C14 C10 118.5(4) . .
N4 C16 C17 179.0(7) . .
C18 O5 C20 111.5(9) . .
C18 O5 C20A 122.5(13) . .
C20 O5 C20A 34.9(11) . .
C18 O5 C18A 36.8(8) . .
C20 O5 C18A 78.2(9) . .
C20A O5 C18A 102.1(8) . .
O5 C18 C19 124.9(14) . .
O5 C20 C21 98.3(12) . .
O5 C18A C19A 103.5(12) . .
O5 C20A C21A 95.5(14) . .

loop_
_geom_bond_atom_site_label_1
_geom_bond_atom_site_label_2
_geom_bond_distance
_geom_bond_site_symmetry_2
Mn1 O4 1.885(3) .
Mn1 O2 1.910(3) .
Mn1 O3 1.949(3) .
Mn1 N1 1.976(4) .
Mn1 O4 2.194(3) 9_677
Mn1 N3 2.360(3) 12_768
Mn1 Mn1 3.122(2) 9_677
N1 C8 1.285(5) .
N1 N2 1.414(4) .
N2 C9 1.294(5) .
N3 C12 1.336(5) .
N3 C13 1.336(5) .
N3 Mn1 2.360(3) 15_567
O1 C2 1.371(5) .
O1 C1 1.428(5) .
O2 C7 1.321(5) .
O3 C9 1.305(5) .
O4 C15 1.408(5) .
O4 Mn1 2.194(3) 9_677
C2 C3 1.370(6) .
C2 C7 1.428(6) .
C3 C4 1.399(7) .
C4 C5 1.355(7) .
C5 C6 1.414(6) .
C6 C7 1.400(6) .
C6 C8 1.426(6) .
C9 C10 1.485(5) .
C10 C11 1.376(6) .
C10 C14 1.390(6) .
C11 C12 1.379(6) .
C13 C14 1.378(6) .
N4 C16 1.131(7) .
C16 C17 1.446(8) .
O5 C18 1.354(9) .
O5 C20 1.380(9) .
O5 C20A 1.412(9) .
O5 C18A 1.421(9) .
C18 C19 1.438(10) .
C20 C21 1.521(10) .
C18A C19A 1.479(10) .
C20A C21A 1.457(10) .
